data_4104573
loop_
_publ_author_name
'David S\'anchez-Garc\'ia'
'Brice Kauffmann'
'Takahiro Kawanami'
'Hirotaka Ihara'
'Makoto Takafuji'
'Marie-H\'el\`ene Delville'
'Ivan Huc'

_publ_section_title
;
 Nanosized Hybrid Oligoamide Foldamers: Aromatic Templates for the Folding
 of Multiple Aliphatic Units
;
_journal_name_full 'Journal of the American Chemical Society'
_journal_page_first 8642
_journal_page_last 8648
_journal_paper_doi 10.1021/ja9019758
_journal_volume 131
_journal_year 2009
_chemical_formula_sum 'C146 H178 N20 O29 S6.5'
_chemical_formula_weight 2885.47
_chemical_name_systematic
; 
 ? 
;
_space_group_IT_number 14
_symmetry_cell_setting monoclinic
_symmetry_space_group_name_Hall '-P 2yn'
_symmetry_space_group_name_H-M 'P 1 21/n 1'
_atom_sites_solution_hydrogens geom
_atom_sites_solution_primary direct
_atom_sites_solution_secondary difmap
_audit_creation_method SHELXL-97
_cell_angle_alpha 90.00
_cell_angle_beta 98.4320(10)
_cell_angle_gamma 90.00
_cell_formula_units_Z 4
_cell_length_a 15.5104(2)
_cell_length_b 21.9149(5)
_cell_length_c 44.8309(8)
_cell_measurement_temperature 213(2)
_cell_volume 15073.7(5)
_computing_structure_refinement 'SHELXL-97 (Sheldrick, 1997)'
_computing_structure_solution 'SHELXD-97 (Sheldrick, 1990)'
_diffrn_ambient_temperature 213(2)
_diffrn_measured_fraction_theta_full 0.900
_diffrn_measured_fraction_theta_max 0.900
_diffrn_radiation_monochromator graphite
_diffrn_radiation_source 'rotating anode'
_diffrn_radiation_type CuK\a
_diffrn_radiation_wavelength 1.54180
_diffrn_reflns_av_R_equivalents 0.0000
_diffrn_reflns_av_sigmaI/netI 0.0635
_diffrn_reflns_limit_h_max 19
_diffrn_reflns_limit_h_min 0
_diffrn_reflns_limit_k_max 25
_diffrn_reflns_limit_k_min 0
_diffrn_reflns_limit_l_max 54
_diffrn_reflns_limit_l_min -54
_diffrn_reflns_number 26814
_diffrn_reflns_theta_full 72.37
_diffrn_reflns_theta_max 72.37
_diffrn_reflns_theta_min 1.99
_exptl_absorpt_coefficient_mu 1.534
_exptl_absorpt_correction_type none
_exptl_crystal_density_diffrn 1.271
_exptl_crystal_F_000 6120
_exptl_crystal_size_max 0.2
_exptl_crystal_size_mid 0.2
_exptl_crystal_size_min 0.2
_refine_diff_density_max 0.675
_refine_diff_density_min -0.482
_refine_diff_density_rms 0.108
_refine_ls_extinction_coef 0.00012(3)
_refine_ls_extinction_expression Fc^*^=kFc[1+0.001xFc^2^\l^3^/sin(2\q)]^-1/4^
_refine_ls_extinction_method SHELXL
_refine_ls_goodness_of_fit_ref 1.168
_refine_ls_hydrogen_treatment constr
_refine_ls_matrix_type full
_refine_ls_number_parameters 1846
_refine_ls_number_reflns 26814
_refine_ls_number_restraints 2
_refine_ls_restrained_S_all 1.169
_refine_ls_R_factor_all 0.1839
_refine_ls_R_factor_gt 0.1479
_refine_ls_shift/su_max 0.076
_refine_ls_shift/su_mean 0.038
_refine_ls_structure_factor_coef Fsqd
_refine_ls_weighting_details 'calc w=1/[\s^2^(Fo^2^)+(0.1672P)^2^+21.7168P] where P=(Fo^2^+2Fc^2^)/3'
_refine_ls_weighting_scheme calc
_refine_ls_wR_factor_gt 0.3638
_refine_ls_wR_factor_ref 0.3927
_reflns_number_gt 18791
_reflns_number_total 26814
_reflns_threshold_expression >2sigma(I)
_cod_data_source_file ja9019758_si_003.cif
_cod_data_source_block ds02
_cod_original_formula_sum 'C146 H178 N20 O29 S6.50'
_cod_database_code 4104573

loop_
_symmetry_equiv_pos_as_xyz
'x, y, z'
'-x+1/2, y+1/2, -z+1/2'
'-x, -y, -z'
'x-1/2, -y-1/2, z-1/2'

loop_
_atom_site_label
_atom_site_type_symbol
_atom_site_fract_x
_atom_site_fract_y
_atom_site_fract_z
_atom_site_U_iso_or_equiv
_atom_site_adp_type
_atom_site_occupancy
_atom_site_symmetry_multiplicity
_atom_site_calc_flag
_atom_site_refinement_flags
S2 S 0.44971(16) 0.49304(10) 0.05020(5) 0.0918(6) Uani 1 1 d .
S1 S 0.65465(14) 0.84930(11) 0.09471(5) 0.0969(7) Uani 1 1 d .
N10 N 0.3060(3) 0.2532(2) 0.10787(11) 0.0561(12) Uani 1 1 d .
N6 N 0.2277(3) 0.2195(2) 0.02977(11) 0.0537(12) Uani 1 1 d .
O9 O 0.1888(3) 0.0815(2) 0.15894(10) 0.0722(12) Uani 1 1 d .
N7 N 0.3120(3) 0.1139(2) 0.03746(11) 0.0550(12) Uani 1 1 d .
H7 H 0.2879 0.1335 0.0507 0.066 Uiso 1 1 calc R
N11 N 0.4348(3) 0.2359(2) 0.07483(11) 0.0592(13) Uani 1 1 d .
H11 H 0.4149 0.2085 0.0857 0.071 Uiso 1 1 calc R
N12 N 0.5112(3) 0.1260(2) 0.08686(11) 0.0586(12) Uani 1 1 d .
N9 N 0.2387(3) 0.1539(3) 0.12964(11) 0.0617(13) Uani 1 1 d .
H9 H 0.2672 0.1572 0.1146 0.074 Uiso 1 1 calc R
N15 N 0.5085(3) 0.2807(3) 0.15525(11) 0.0618(13) Uani 1 1 d .
H15 H 0.5240 0.2446 0.1507 0.074 Uiso 1 1 calc R
O5 O 0.0009(3) 0.2732(2) 0.08981(11) 0.0784(14) Uani 1 1 d .
N17 N 0.7073(3) 0.1407(3) 0.13894(12) 0.0656(14) Uani 1 1 d .
H17 H 0.6808 0.1640 0.1501 0.079 Uiso 1 1 calc R
O21 O 0.8607(3) 0.3611(2) 0.15719(11) 0.0750(13) Uani 1 1 d .
O6 O 0.2854(3) 0.3544(2) -0.02940(10) 0.0757(13) Uani 1 1 d .
N16 N 0.6381(3) 0.2493(2) 0.12573(11) 0.0590(13) Uani 1 1 d .
N5 N 0.1007(3) 0.2354(2) 0.06263(12) 0.0601(13) Uani 1 1 d .
H5 H 0.1285 0.2025 0.0598 0.072 Uiso 1 1 calc R
N3 N 0.1159(3) 0.0890(3) -0.01434(11) 0.0622(13) Uani 1 1 d .
N4 N 0.0490(3) 0.1215(2) 0.07432(11) 0.0571(12) Uani 1 1 d .
C021 C 0.2515(4) 0.0501(3) 0.11557(15) 0.0606(16) Uani 1 1 d .
N20 N 0.7117(3) 0.2973(3) 0.20065(11) 0.0636(13) Uani 1 1 d .
O4 O -0.0400(3) 0.0840(2) 0.15533(10) 0.0685(12) Uani 1 1 d .
O16 O 0.7720(3) 0.1435(2) 0.09630(11) 0.0753(13) Uani 1 1 d .
O7 O 0.3717(3) 0.1300(2) -0.00564(10) 0.0747(13) Uani 1 1 d .
N8 N 0.2752(3) 0.0716(2) 0.09029(12) 0.0570(12) Uani 1 1 d .
O15 O 0.7599(3) 0.3772(2) 0.07758(11) 0.0746(13) Uani 1 1 d .
N18 N 0.6584(3) 0.1159(3) 0.19210(11) 0.0604(13) Uani 1 1 d .
O20 O 0.8361(3) 0.2630(2) 0.16614(11) 0.0773(13) Uani 1 1 d .
O18 O 0.5607(3) 0.1514(2) 0.25633(10) 0.0820(14) Uani 1 1 d .
N19 N 0.6261(3) 0.2111(3) 0.22463(12) 0.0688(15) Uani 1 1 d .
H19 H 0.6569 0.2081 0.2102 0.083 Uiso 1 1 calc R
C033 C 0.4213(4) 0.2215(4) 0.18432(15) 0.0698(19) Uani 1 1 d .
O8 O 0.2925(3) -0.1136(2) 0.11084(12) 0.0822(14) Uani 1 1 d .
C035 C 0.2875(3) 0.2097(3) 0.01223(12) 0.0507(13) Uani 1 1 d .
C036 C 0.1140(4) -0.0036(4) 0.01621(16) 0.0677(17) Uani 1 1 d .
C037 C 0.4476(4) 0.0655(4) 0.16503(15) 0.0708(19) Uani 1 1 d .
C039 C 0.3278(4) 0.1463(3) 0.01349(14) 0.0593(15) Uani 1 1 d .
C040 C 0.3050(4) 0.0301(3) 0.07135(13) 0.0539(14) Uani 1 1 d .
C041 C -0.0084(4) 0.1581(3) 0.11801(14) 0.0600(15) Uani 1 1 d .
H041 H -0.0272 0.1912 0.1283 0.072 Uiso 1 1 calc R
C042 C 0.4023(4) 0.2924(3) 0.07504(15) 0.0614(16) Uani 1 1 d .
C043 C 0.6580(4) 0.3546(3) 0.10965(14) 0.0616(16) Uani 1 1 d .
C044 C 0.2506(4) 0.2626(3) 0.12824(14) 0.0558(14) Uani 1 1 d .
C045 C 0.0612(4) 0.0154(3) 0.06514(15) 0.0623(16) Uani 1 1 d .
C046 C 0.7433(4) 0.2729(3) 0.09274(13) 0.0614(16) Uani 1 1 d .
H046 H 0.7838 0.2580 0.0812 0.074 Uiso 1 1 calc R
S4 S 0.3022(4) 0.3826(2) 0.27233(10) 0.147(3) Uani 0.826(13) 1 d P
C048 C 0.0387(4) 0.0639(3) 0.08338(14) 0.0590(15) Uani 1 1 d .
N13 N 0.4451(3) 0.1733(3) 0.16996(11) 0.0617(13) Uani 1 1 d .
C050 C 0.0103(4) 0.0496(3) 0.11136(15) 0.0616(16) Uani 1 1 d .
N2 N 0.0855(3) 0.0325(2) 0.03717(12) 0.0623(13) Uani 1 1 d .
H2 H 0.0816 0.0708 0.0329 0.075 Uiso 1 1 calc R
C052 C 0.1244(4) 0.2863(3) 0.04703(14) 0.0561(14) Uani 1 1 d .
O11 O 0.4255(3) 0.3334(2) 0.05954(11) 0.0761(13) Uani 1 1 d .
C054 C 0.3357(4) 0.3024(3) 0.09569(14) 0.0562(14) Uani 1 1 d .
C055 C 0.7014(4) 0.2339(3) 0.11061(13) 0.0612(16) Uani 1 1 d .
C056 C 0.1897(3) 0.2758(3) 0.02877(13) 0.0502(13) Uani 1 1 d .
C057 C 0.5311(4) 0.1546(3) 0.06196(15) 0.0616(16) Uani 1 1 d .
C058 C 0.5488(4) 0.3295(3) 0.14180(14) 0.0617(16) Uani 1 1 d .
C059 C 0.2221(4) 0.0956(3) 0.13701(15) 0.0605(16) Uani 1 1 d .
C061 C 0.3299(4) 0.0521(3) 0.04372(14) 0.0564(14) Uani 1 1 d .
O12 O 0.5221(3) -0.0173(2) 0.12308(11) 0.0800(13) Uani 1 1 d .
C064 C 0.6887(4) 0.0680(3) 0.17741(16) 0.0643(17) Uani 1 1 d .
C065 C 0.7210(4) 0.0807(3) 0.14927(15) 0.0653(17) Uani 1 1 d .
C066 C 0.6163(4) 0.3101(3) 0.12549(13) 0.0597(16) Uani 1 1 d .
O3 O 0.1225(4) -0.0585(2) 0.01840(12) 0.0881(15) Uani 1 1 d .
C068 C 0.5378(4) 0.0686(3) 0.09148(15) 0.0641(17) Uani 1 1 d .
C069 C 0.5020(4) 0.2186(3) 0.05714(14) 0.0603(16) Uani 1 1 d .
H06A H 0.5517 0.2454 0.0622 0.072 Uiso 1 1 calc R
H06B H 0.4800 0.2245 0.0359 0.072 Uiso 1 1 calc R
C070 C 0.4238(4) 0.1190(4) 0.18037(15) 0.0686(18) Uani 1 1 d .
C071 C 0.2184(4) 0.2091(3) 0.14189(14) 0.0579(15) Uani 1 1 d .
C072 C 0.6287(4) 0.1042(3) 0.21758(15) 0.0653(17) Uani 1 1 d .
C073 C 0.4480(4) 0.2840(4) 0.17449(15) 0.0690(18) Uani 1 1 d .
C074 C 0.6558(4) 0.3171(3) 0.21915(14) 0.0640(17) Uani 1 1 d .
C075 C -0.0139(4) 0.0996(3) 0.12825(14) 0.0602(16) Uani 1 1 d .
N14 N 0.4832(3) 0.0765(3) 0.13860(12) 0.0682(14) Uani 1 1 d .
H14 H 0.4845 0.1144 0.1336 0.082 Uiso 1 1 calc R
C077 C 0.3111(4) 0.2523(3) -0.00923(13) 0.0606(16) Uani 1 1 d .
H077 H 0.3509 0.2422 -0.0221 0.073 Uiso 1 1 calc R
C078 C 0.0268(4) 0.1658(3) 0.09124(14) 0.0560(15) Uani 1 1 d .
C079 C 0.8206(4) 0.3163(4) 0.16931(15) 0.0653(17) Uani 1 1 d .
C080 C 0.1676(4) 0.2167(4) 0.16467(15) 0.0680(18) Uani 1 1 d .
H080 H 0.1466 0.1827 0.1737 0.082 Uiso 1 1 calc R
C081 C 0.7540(4) 0.3400(3) 0.18752(14) 0.0620(16) Uani 1 1 d .
C082 C 0.0408(4) 0.2297(3) 0.08155(14) 0.0610(16) Uani 1 1 d .
C083 C 0.7232(4) 0.3334(4) 0.09273(15) 0.0671(17) Uani 1 1 d .
C084 C 0.6005(4) 0.1567(4) 0.23494(14) 0.0677(18) Uani 1 1 d .
C085 C 0.5285(4) 0.3892(3) 0.14390(15) 0.0682(18) Uani 1 1 d .
H085 H 0.4851 0.4013 0.1549 0.082 Uiso 1 1 calc R
C086 C 0.2536(4) -0.0109(3) 0.12400(16) 0.0669(17) Uani 1 1 d .
H086 H 0.2345 -0.0230 0.1418 0.080 Uiso 1 1 calc R
C087 C 0.3115(4) 0.3622(3) 0.10188(15) 0.0677(17) Uani 1 1 d .
H087 H 0.3330 0.3954 0.0923 0.081 Uiso 1 1 calc R
O19 O 0.6672(3) 0.4809(2) 0.21443(11) 0.0833(14) Uani 1 1 d .
C089 C 0.2245(4) 0.3209(3) 0.13737(15) 0.0663(17) Uani 1 1 d .
C090 C 0.7299(4) 0.1674(3) 0.11386(15) 0.0621(16) Uani 1 1 d .
C091 C 0.3791(4) 0.1113(4) 0.20617(16) 0.076(2) Uani 1 1 d .
C092 C 0.7438(4) 0.4032(3) 0.19132(14) 0.0628(16) Uani 1 1 d .
H092 H 0.7755 0.4312 0.1817 0.075 Uiso 1 1 calc R
C093 C 0.3749(4) 0.2214(4) 0.20907(15) 0.0719(19) Uani 1 1 d .
H093 H 0.3591 0.2574 0.2179 0.086 Uiso 1 1 calc R
C094 C 0.6411(4) 0.3795(3) 0.22527(15) 0.0699(18) Uani 1 1 d .
C095 C 0.1336(4) 0.0290(4) -0.01146(15) 0.0675(17) Uani 1 1 d .
N1 N 0.1269(4) 0.2112(3) -0.06961(12) 0.0758(16) Uani 1 1 d .
H1 H 0.1790 0.2245 -0.0697 0.091 Uiso 1 1 calc R
C097 C 0.3122(4) -0.0329(3) 0.07841(16) 0.0629(16) Uani 1 1 d .
C098 C 0.3671(4) 0.0132(3) 0.02583(16) 0.0698(18) Uani 1 1 d .
H098 H 0.3876 0.0275 0.0087 0.084 Uiso 1 1 calc R
O2 O -0.0098(3) 0.2103(2) -0.09549(11) 0.0861(15) Uani 1 1 d .
O10 O 0.2241(4) 0.4259(3) 0.13029(14) 0.0990(17) Uani 1 1 d .
C101 C 0.6913(4) 0.0076(3) 0.18802(16) 0.0692(18) Uani 1 1 d .
C102 C 0.6862(5) 0.4223(4) 0.20956(15) 0.0718(18) Uani 1 1 d .
C103 C 0.5162(4) 0.0380(3) 0.11936(16) 0.0679(17) Uani 1 1 d .
C104 C 0.2723(4) 0.3098(3) -0.01025(14) 0.0594(15) Uani 1 1 d .
C105 C 0.6117(4) 0.2704(4) 0.23313(15) 0.0692(18) Uani 1 1 d .
C106 C 0.1038(4) 0.1824(3) -0.04260(14) 0.0689(18) Uani 1 1 d .
H10A H 0.0412 0.1850 -0.0430 0.083 Uiso 1 1 calc R
H10B H 0.1314 0.2044 -0.0250 0.083 Uiso 1 1 calc R
C107 C 0.2098(4) 0.3228(3) 0.00921(14) 0.0588(15) Uani 1 1 d .
C108 C 0.6362(4) 0.4166(3) 0.11232(15) 0.0681(17) Uani 1 1 d .
H108 H 0.6641 0.4465 0.1025 0.082 Uiso 1 1 calc R
C109 C 0.2551(5) 0.3706(4) 0.12237(18) 0.077(2) Uani 1 1 d .
C110 C 0.1312(4) 0.1163(3) -0.04001(14) 0.0650(17) Uani 1 1 d .
C111 C 0.6526(4) -0.0036(4) 0.21444(17) 0.0747(19) Uani 1 1 d .
O17 O 0.6483(3) -0.0626(2) 0.22216(12) 0.0882(15) Uani 1 1 d .
C113 C 0.4321(4) 0.0075(4) 0.17549(16) 0.077(2) Uani 1 1 d .
H113 H 0.4482 -0.0270 0.1655 0.092 Uiso 1 1 calc R
C114 C 0.6214(4) 0.0444(4) 0.22926(16) 0.0740(19) Uani 1 1 d .
H114 H 0.5961 0.0380 0.2466 0.089 Uiso 1 1 calc R
C115 C 0.3546(5) 0.1662(5) 0.21928(17) 0.086(2) Uani 1 1 d .
C116 C 0.0572(4) -0.0438(3) 0.07499(16) 0.0681(18) Uani 1 1 d .
H116 H 0.0721 -0.0757 0.0630 0.082 Uiso 1 1 calc R
C117 C 0.5865(4) 0.0379(3) 0.07302(16) 0.0706(18) Uani 1 1 d .
H117 H 0.6050 -0.0019 0.0774 0.085 Uiso 1 1 calc R
C118 C 0.0311(4) -0.0562(3) 0.10263(17) 0.0742(19) Uani 1 1 d .
H118 H 0.0298 -0.0965 0.1090 0.089 Uiso 1 1 calc R
C119 C 0.3742(5) -0.0484(3) 0.03339(18) 0.078(2) Uani 1 1 d .
H119 H 0.3991 -0.0745 0.0207 0.094 Uiso 1 1 calc R
O200 O 0.6917(4) 0.7914(3) 0.08330(14) 0.1076(19) Uani 1 1 d .
O1 O 0.1078(4) 0.2306(3) -0.11787(12) 0.119(2) Uani 1 1 d .
C122 C 0.7601(4) 0.0361(3) 0.13533(17) 0.0736(19) Uani 1 1 d .
H122 H 0.7832 0.0446 0.1178 0.088 Uiso 1 1 calc R
C123 C 0.2845(4) -0.0533(3) 0.10544(16) 0.0675(17) Uani 1 1 d .
C124 C 0.5736(4) 0.4323(3) 0.12944(16) 0.0732(19) Uani 1 1 d .
H124 H 0.5606 0.4734 0.1315 0.088 Uiso 1 1 calc R
C125 C 0.1480(5) 0.2745(4) 0.17391(16) 0.076(2) Uani 1 1 d .
H125 H 0.1165 0.2781 0.1899 0.091 Uiso 1 1 calc R
C126 C 0.0078(4) -0.0120(3) 0.12050(16) 0.0698(18) Uani 1 1 d .
H126 H -0.0100 -0.0218 0.1388 0.084 Uiso 1 1 calc R
C127 C 0.1697(4) 0.3800(3) 0.00994(15) 0.0645(17) Uani 1 1 d .
H127 H 0.1831 0.4111 -0.0027 0.077 Uiso 1 1 calc R
C128 C 0.5790(4) 0.1263(4) 0.04209(15) 0.0713(18) Uani 1 1 d .
H128 H 0.5917 0.1468 0.0251 0.086 Uiso 1 1 calc R
C129 C 0.5551(5) 0.2876(4) 0.25355(16) 0.081(2) Uani 1 1 d .
H129 H 0.5256 0.2582 0.2631 0.097 Uiso 1 1 calc R
C130 C 0.1723(5) 0.3260(4) 0.16081(17) 0.079(2) Uani 1 1 d .
H130 H 0.1552 0.3641 0.1670 0.095 Uiso 1 1 calc R
C131 C 0.0871(4) 0.3424(3) 0.04811(16) 0.0699(18) Uani 1 1 d .
H131 H 0.0464 0.3493 0.0611 0.084 Uiso 1 1 calc R
C132 C 0.3422(5) 0.3449(3) -0.05149(16) 0.077(2) Uani 1 1 d .
H13A H 0.3334 0.3043 -0.0600 0.092 Uiso 1 1 calc R
H13B H 0.4025 0.3483 -0.0421 0.092 Uiso 1 1 calc R
C133 C 0.3470(5) -0.0723(3) 0.05825(17) 0.0761(19) Uani 1 1 d .
H133 H 0.3511 -0.1140 0.0620 0.091 Uiso 1 1 calc R
C134 C 0.0674(5) 0.2171(3) -0.09430(16) 0.0741(19) Uani 1 1 d .
C135 C 0.1666(5) 0.0849(4) -0.06238(15) 0.077(2) Uani 1 1 d .
H135 H 0.1765 0.1047 -0.0799 0.092 Uiso 1 1 calc R
C136 C 0.7314(5) -0.0380(4) 0.17269(18) 0.079(2) Uani 1 1 d .
H136 H 0.7341 -0.0779 0.1798 0.095 Uiso 1 1 calc R
C137 C 0.6072(5) 0.0678(4) 0.04787(16) 0.076(2) Uani 1 1 d .
H137 H 0.6401 0.0482 0.0350 0.092 Uiso 1 1 calc R
C138 C 0.8252(4) 0.3588(3) 0.05898(17) 0.0741(19) Uani 1 1 d .
H13C H 0.7993 0.3319 0.0429 0.089 Uiso 1 1 calc R
H13D H 0.8725 0.3372 0.0711 0.089 Uiso 1 1 calc R
C139 C 0.1099(5) 0.3900(3) 0.02967(18) 0.083(2) Uani 1 1 d .
H139 H 0.0848 0.4284 0.0307 0.100 Uiso 1 1 calc R
C140 C -0.0823(6) 0.1072(4) 0.20335(16) 0.086(2) Uani 1 1 d .
H140 H -0.1357 0.0832 0.1980 0.103 Uiso 1 1 calc R
C141 C -0.0608(5) 0.1326(3) 0.17406(15) 0.0692(18) Uani 1 1 d .
H14A H -0.1103 0.1553 0.1639 0.083 Uiso 1 1 calc R
H14B H -0.0117 0.1604 0.1781 0.083 Uiso 1 1 calc R
C142 C 0.7096(5) 0.5269(3) 0.19863(18) 0.083(2) Uani 1 1 d .
H14C H 0.6978 0.5195 0.1771 0.100 Uiso 1 1 calc R
H14D H 0.7721 0.5252 0.2049 0.100 Uiso 1 1 calc R
C143 C 0.1699(4) -0.0049(4) -0.03280(15) 0.077(2) Uani 1 1 d .
H143 H 0.1824 -0.0461 -0.0299 0.092 Uiso 1 1 calc R
C144 C 0.5904(5) -0.0791(4) 0.24356(18) 0.086(2) Uani 1 1 d .
H14E H 0.5349 -0.0586 0.2383 0.104 Uiso 1 1 calc R
H14F H 0.6156 -0.0663 0.2637 0.104 Uiso 1 1 calc R
C145 C 0.5845(5) 0.3947(4) 0.24544(18) 0.088(2) Uani 1 1 d .
H145 H 0.5743 0.4354 0.2496 0.105 Uiso 1 1 calc R
C146 C 0.3226(5) 0.3923(4) -0.07616(17) 0.084(2) Uani 1 1 d .
H146 H 0.3294 0.4328 -0.0668 0.100 Uiso 1 1 calc R
C147 C 0.3913(5) 0.0019(5) 0.20168(19) 0.091(3) Uani 1 1 d .
H147 H 0.3827 -0.0368 0.2092 0.109 Uiso 1 1 calc R
C148 C 0.7890(6) 0.4496(4) 0.0259(2) 0.111(3) Uani 1 1 d .
H14G H 0.7490 0.4670 0.0380 0.166 Uiso 1 1 calc R
H14H H 0.7583 0.4218 0.0116 0.166 Uiso 1 1 calc R
H14I H 0.8144 0.4816 0.0154 0.166 Uiso 1 1 calc R
C149 C 0.3328(6) 0.5024(5) 0.1306(3) 0.113(3) Uani 1 1 d .
H149 H 0.3785 0.4746 0.1259 0.135 Uiso 1 1 calc R
C150 C 0.5793(6) 0.5939(4) 0.1943(2) 0.107(3) Uani 1 1 d .
H15A H 0.5698 0.5902 0.1727 0.161 Uiso 1 1 calc R
H15B H 0.5580 0.6327 0.1999 0.161 Uiso 1 1 calc R
H15C H 0.5487 0.5618 0.2029 0.161 Uiso 1 1 calc R
C151 C 0.2871(7) -0.2024(4) 0.1408(2) 0.105(3) Uani 1 1 d .
H151 H 0.2680 -0.2176 0.1593 0.126 Uiso 1 1 calc R
C152 C 0.5328(5) 0.4482(4) 0.0403(2) 0.096(3) Uani 1 1 d .
H15D H 0.5284 0.4466 0.0188 0.145 Uiso 1 1 calc R
H15E H 0.5281 0.4077 0.0481 0.145 Uiso 1 1 calc R
H15F H 0.5880 0.4655 0.0486 0.145 Uiso 1 1 calc R
C154 C 0.7270(7) 0.6385(4) 0.1938(2) 0.105(3) Uani 1 1 d .
H15G H 0.7880 0.6309 0.1996 0.158 Uiso 1 1 calc R
H15H H 0.7120 0.6771 0.2018 0.158 Uiso 1 1 calc R
H15I H 0.7139 0.6395 0.1722 0.158 Uiso 1 1 calc R
C155 C 0.5547(6) 0.8614(5) 0.0725(2) 0.110(3) Uani 1 1 d .
H15J H 0.5638 0.8730 0.0525 0.165 Uiso 1 1 calc R
H15K H 0.5241 0.8934 0.0812 0.165 Uiso 1 1 calc R
H15L H 0.5209 0.8246 0.0715 0.165 Uiso 1 1 calc R
C156 C -0.0189(9) 0.0654(5) 0.2185(2) 0.150(5) Uani 1 1 d .
H15M H -0.0112 0.0320 0.2053 0.225 Uiso 1 1 calc R
H15N H -0.0388 0.0502 0.2364 0.225 Uiso 1 1 calc R
H15O H 0.0356 0.0862 0.2239 0.225 Uiso 1 1 calc R
C157 C 0.9100(6) 0.4563(5) 0.0699(2) 0.117(3) Uani 1 1 d .
H15P H 0.9368 0.4892 0.0605 0.175 Uiso 1 1 calc R
H15Q H 0.9542 0.4325 0.0819 0.175 Uiso 1 1 calc R
H15R H 0.8709 0.4727 0.0826 0.175 Uiso 1 1 calc R
C158 C 0.3661(6) 0.4592(5) 0.0261(3) 0.136(4) Uani 1 1 d .
H15S H 0.3120 0.4790 0.0282 0.203 Uiso 1 1 calc R
H15T H 0.3625 0.4168 0.0311 0.203 Uiso 1 1 calc R
H15U H 0.3772 0.4631 0.0057 0.203 Uiso 1 1 calc R
C159 C 0.0057(9) 0.1908(7) -0.1602(2) 0.177(6) Uani 1 1 d .
H15V H -0.0433 0.1882 -0.1494 0.265 Uiso 1 1 calc R
H15W H 0.0382 0.1534 -0.1578 0.265 Uiso 1 1 calc R
H15Z H -0.0145 0.1975 -0.1812 0.265 Uiso 1 1 calc R
C160 C 0.1863(5) 0.0250(4) -0.05826(16) 0.084(2) Uani 1 1 d .
H160 H 0.2112 0.0038 -0.0728 0.101 Uiso 1 1 calc R
C162 C 0.7660(5) -0.0236(4) 0.14748(18) 0.080(2) Uani 1 1 d .
H162 H 0.7942 -0.0538 0.1380 0.096 Uiso 1 1 calc R
C163 C 0.9307(5) 0.3419(4) 0.14098(19) 0.092(2) Uani 1 1 d .
H16A H 0.9772 0.3247 0.1549 0.137 Uiso 1 1 calc R
H16B H 0.9520 0.3765 0.1311 0.137 Uiso 1 1 calc R
H16C H 0.9091 0.3119 0.1262 0.137 Uiso 1 1 calc R
O201 O 0.4596(5) 0.5561(3) 0.03751(15) 0.123(2) Uani 1 1 d .
C165 C 0.3642(5) 0.0517(5) 0.21630(19) 0.090(2) Uani 1 1 d .
H165 H 0.3357 0.0463 0.2330 0.108 Uiso 1 1 calc R
C166 C 0.8593(5) 0.4161(4) 0.04581(18) 0.081(2) Uani 1 1 d .
H166 H 0.9011 0.4026 0.0328 0.097 Uiso 1 1 calc R
C167 C 0.2645(6) -0.1357(4) 0.1385(2) 0.096(3) Uani 1 1 d .
H16D H 0.2022 -0.1300 0.1378 0.115 Uiso 1 1 calc R
H16E H 0.2943 -0.1138 0.1558 0.115 Uiso 1 1 calc R
C168 C 0.3867(6) 0.3868(4) -0.09824(19) 0.108(3) Uani 1 1 d .
H16F H 0.3782 0.3485 -0.1087 0.163 Uiso 1 1 calc R
H16G H 0.4450 0.3888 -0.0876 0.163 Uiso 1 1 calc R
H16H H 0.3776 0.4196 -0.1125 0.163 Uiso 1 1 calc R
C170 C 0.6755(5) 0.5890(4) 0.20573(18) 0.085(2) Uani 1 1 d .
H170 H 0.6831 0.5932 0.2277 0.102 Uiso 1 1 calc R
C171 C 0.2506(6) 0.4805(4) 0.1164(2) 0.105(3) Uani 1 1 d .
H17A H 0.2070 0.5119 0.1174 0.126 Uiso 1 1 calc R
H17B H 0.2537 0.4724 0.0953 0.126 Uiso 1 1 calc R
C172 C 0.5441(6) 0.3498(4) 0.25911(18) 0.095(3) Uani 1 1 d .
H172 H 0.5073 0.3609 0.2728 0.114 Uiso 1 1 calc R
C173 C -0.1075(6) 0.1606(4) 0.22274(18) 0.105(3) Uani 1 1 d .
H17C H -0.1380 0.1451 0.2383 0.157 Uiso 1 1 calc R
H17D H -0.1445 0.1884 0.2102 0.157 Uiso 1 1 calc R
H17E H -0.0558 0.1815 0.2317 0.157 Uiso 1 1 calc R
C174 C 0.2402(7) -0.2370(5) 0.1162(2) 0.122(3) Uani 1 1 d .
H17F H 0.2639 -0.2284 0.0980 0.182 Uiso 1 1 calc R
H17G H 0.1798 -0.2257 0.1135 0.182 Uiso 1 1 calc R
H17H H 0.2458 -0.2798 0.1206 0.182 Uiso 1 1 calc R
C175 C 0.0617(8) 0.2414(7) -0.1483(2) 0.141(5) Uani 1 1 d .
C177 C 0.6167(7) 0.8299(5) 0.1293(2) 0.130(4) Uani 1 1 d .
H17I H 0.5760 0.7968 0.1259 0.194 Uiso 1 1 calc R
H17J H 0.5886 0.8646 0.1367 0.194 Uiso 1 1 calc R
H17K H 0.6653 0.8179 0.1440 0.194 Uiso 1 1 calc R
C178 C 0.3397(9) 0.5089(6) 0.1654(3) 0.163(5) Uani 1 1 d .
H17L H 0.2976 0.5381 0.1702 0.245 Uiso 1 1 calc R
H17M H 0.3972 0.5225 0.1736 0.245 Uiso 1 1 calc R
H17N H 0.3286 0.4701 0.1741 0.245 Uiso 1 1 calc R
C179 C 0.2300(6) 0.3861(5) -0.0914(2) 0.124(4) Uani 1 1 d .
H17O H 0.2212 0.4115 -0.1091 0.185 Uiso 1 1 calc R
H17P H 0.1910 0.3985 -0.0778 0.185 Uiso 1 1 calc R
H17Q H 0.2187 0.3443 -0.0972 0.185 Uiso 1 1 calc R
S3 S 0.10592(19) 0.76761(14) 0.00302(7) 0.1208(9) Uani 1 1 d .
C500 C 0.2736(7) 0.2083(6) 0.2555(2) 0.132(4) Uani 1 1 d .
H50A H 0.2395 0.2315 0.2395 0.159 Uiso 1 1 calc R
H50B H 0.3205 0.2342 0.2650 0.159 Uiso 1 1 calc R
O202 O 0.1444(5) 0.7043(3) 0.00296(17) 0.136(3) Uani 1 1 d .
C300 C 0.5769(8) -0.1457(5) 0.2431(3) 0.129(4) Uani 1 1 d .
H300 H 0.6336 -0.1626 0.2517 0.154 Uiso 1 1 calc R
C302 C 0.5148(7) -0.1617(5) 0.2667(3) 0.145(4) Uani 1 1 d .
H30A H 0.4584 -0.1440 0.2604 0.217 Uiso 1 1 calc R
H30B H 0.5387 -0.1457 0.2860 0.217 Uiso 1 1 calc R
H30C H 0.5091 -0.2052 0.2680 0.217 Uiso 1 1 calc R
C250 C 0.1593(9) 0.8114(5) -0.0222(3) 0.157(5) Uani 1 1 d .
H25A H 0.2200 0.8152 -0.0142 0.235 Uiso 1 1 calc R
H25B H 0.1334 0.8512 -0.0245 0.235 Uiso 1 1 calc R
H25C H 0.1534 0.7914 -0.0414 0.235 Uiso 1 1 calc R
O130 O 0.3094(4) 0.1558(3) 0.24302(12) 0.1056(19) Uani 1 1 d .
C501 C 0.2161(8) 0.1899(9) 0.2787(3) 0.194(7) Uani 1 1 d D
H501 H 0.2017 0.2300 0.2862 0.232 Uiso 1 1 calc R
C251 C 0.1592(7) 0.7992(4) 0.0346(3) 0.128(4) Uani 1 1 d .
H25D H 0.1479 0.7760 0.0518 0.192 Uiso 1 1 calc R
H25E H 0.1394 0.8404 0.0364 0.192 Uiso 1 1 calc R
H25F H 0.2206 0.7993 0.0337 0.192 Uiso 1 1 calc R
C301 C 0.5568(14) -0.1742(7) 0.2160(3) 0.248(11) Uani 1 1 d .
H30D H 0.5193 -0.1484 0.2025 0.373 Uiso 1 1 calc R
H30E H 0.5276 -0.2119 0.2187 0.373 Uiso 1 1 calc R
H30F H 0.6093 -0.1822 0.2077 0.373 Uiso 1 1 calc R
S5 S 0.42640(17) 0.72959(12) 0.02746(7) 0.1097(8) Uani 1 1 d .
O22 O 0.4179(3) 0.3314(2) 0.18302(11) 0.0803(14) Uani 1 1 d .
O250 O 0.3850(5) 0.7901(3) 0.02136(18) 0.133(2) Uani 1 1 d .
O600 O 0.2223(11) 0.3772(6) 0.2749(3) 0.251(6) Uani 1 1 d .
C650 C 0.3521(7) 0.5690(5) 0.1193(3) 0.141(4) Uani 1 1 d .
H65A H 0.3476 0.5691 0.0977 0.212 Uiso 1 1 calc R
H65B H 0.4098 0.5812 0.1280 0.212 Uiso 1 1 calc R
H65C H 0.3104 0.5971 0.1254 0.212 Uiso 1 1 calc R
C600 C 0.3818(7) -0.2157(5) 0.1432(3) 0.152(5) Uani 1 1 d .
H60A H 0.3914 -0.2586 0.1464 0.227 Uiso 1 1 calc R
H60B H 0.4127 -0.1935 0.1600 0.227 Uiso 1 1 calc R
H60C H 0.4026 -0.2036 0.1250 0.227 Uiso 1 1 calc R
C850 C 0.3778(11) 0.6956(5) 0.0545(3) 0.182(7) Uani 1 1 d .
H85A H 0.3851 0.7206 0.0723 0.272 Uiso 1 1 calc R
H85B H 0.4039 0.6564 0.0592 0.272 Uiso 1 1 calc R
H85C H 0.3168 0.6905 0.0473 0.272 Uiso 1 1 calc R
C550 C 0.2948(18) 0.4095(14) 0.2346(4) 0.37(2) Uani 1.00(5) 1 d .
H55A H 0.2551 0.3843 0.2216 0.553 Uiso 1 1 calc R
H55B H 0.3513 0.4080 0.2283 0.553 Uiso 1 1 calc R
H55C H 0.2741 0.4509 0.2335 0.553 Uiso 1 1 calc R
C601 C 0.1314(10) 0.2566(10) -0.1655(2) 0.256(11) Uani 1 1 d .
H60D H 0.1068 0.2702 -0.1853 0.384 Uiso 1 1 calc R
H60E H 0.1668 0.2212 -0.1671 0.384 Uiso 1 1 calc R
H60F H 0.1667 0.2885 -0.1553 0.384 Uiso 1 1 calc R
C851 C 0.3857(10) 0.6820(5) -0.0010(2) 0.160(5) Uani 1 1 d .
H85D H 0.3234 0.6808 -0.0027 0.241 Uiso 1 1 calc R
H85E H 0.4088 0.6417 0.0031 0.241 Uiso 1 1 calc R
H85F H 0.4021 0.6965 -0.0196 0.241 Uiso 1 1 calc R
C551 C 0.3441(10) 0.4482(8) 0.2913(5) 0.242(13) Uani 1.00(4) 1 d .
H55D H 0.3229 0.4836 0.2799 0.363 Uiso 1 1 calc R
H55E H 0.4066 0.4473 0.2935 0.363 Uiso 1 1 calc R
H55F H 0.3259 0.4496 0.3108 0.363 Uiso 1 1 calc R
S6 S 0.1063(3) 0.6317(2) 0.07365(11) 0.1858(16) Uani 1 1 d .
C692 C 0.0023(7) 0.6504(5) 0.0539(3) 0.145(4) Uani 1 1 d .
H69A H -0.0288 0.6136 0.0477 0.217 Uiso 1 1 calc R
H69B H 0.0091 0.6743 0.0364 0.217 Uiso 1 1 calc R
H69C H -0.0297 0.6734 0.0668 0.217 Uiso 1 1 calc R
O690 O 0.0904(9) 0.5906(6) 0.0991(3) 0.267(7) Uani 1 1 d .
C691 C 0.1110(17) 0.5827(5) 0.0493(3) 0.288(14) Uani 1 1 d .
H69D H 0.1611 0.5900 0.0395 0.431 Uiso 1 1 calc R
H69E H 0.0593 0.5846 0.0346 0.431 Uiso 1 1 calc R
H69F H 0.1154 0.5431 0.0585 0.431 Uiso 1 1 calc R
C950 C 0.2630(11) 0.1647(7) 0.3048(3) 0.196(7) Uani 1 1 d .
H95A H 0.2232 0.1514 0.3180 0.293 Uiso 1 1 calc R
H95B H 0.3016 0.1949 0.3149 0.293 Uiso 1 1 calc R
H95C H 0.2963 0.1305 0.2995 0.293 Uiso 1 1 calc R
C750 C 0.0072(13) 0.2999(7) -0.1458(4) 0.255(12) Uani 1 1 d .
H75A H -0.0347 0.2926 -0.1325 0.382 Uiso 1 1 calc R
H75B H -0.0226 0.3107 -0.1654 0.382 Uiso 1 1 calc R
H75C H 0.0450 0.3326 -0.1381 0.382 Uiso 1 1 calc R
C951 C 0.1362(10) 0.1729(15) 0.2631(5) 0.43(3) Uani 1 1 d D
H95D H 0.1144 0.2048 0.2493 0.652 Uiso 1 1 calc R
H95E H 0.0959 0.1660 0.2771 0.652 Uiso 1 1 calc R
H95F H 0.1427 0.1361 0.2520 0.652 Uiso 1 1 calc R
S9 S 0.5361(3) 0.0455(2) 0.32078(12) 0.109(3) Uani 0.549(11) 1 d P
O350 O 0.5658(10) -0.0003(6) 0.3055(3) 0.261(6) Uani 1 1 d .
C350 C 0.4956(17) 0.0111(8) 0.3502(3) 0.304(14) Uani 1 1 d D
H35A H 0.5429 -0.0047 0.3643 0.456 Uiso 1 1 calc R
H35B H 0.4574 -0.0216 0.3427 0.456 Uiso 1 1 calc R
H35C H 0.4638 0.0406 0.3602 0.456 Uiso 1 1 calc R
C875 C 0.4611(16) 0.0619(11) 0.3030(4) 0.274(10) Uiso 1 1 d D
H87A H 0.4744 0.0891 0.2875 0.410 Uiso 1 1 calc R
H87B H 0.4234 0.0821 0.3150 0.410 Uiso 1 1 calc R
H87C H 0.4327 0.0262 0.2939 0.410 Uiso 1 1 calc R
O259 O 0.0753(16) 0.4978(12) 0.1872(6) 0.405(12) Uiso 1 1 d .

loop_
_atom_site_aniso_label
_atom_site_aniso_U_11
_atom_site_aniso_U_22
_atom_site_aniso_U_33
_atom_site_aniso_U_23
_atom_site_aniso_U_13
_atom_site_aniso_U_12
S2 0.1189(17) 0.0789(14) 0.0795(13) 0.0091(11) 0.0202(12) 0.0100(12)
S1 0.0841(13) 0.1060(17) 0.1066(16) -0.0284(13) 0.0338(12) -0.0198(12)
N10 0.052(3) 0.058(3) 0.057(3) -0.002(2) 0.006(2) 0.003(2)
N6 0.049(2) 0.055(3) 0.059(3) 0.000(2) 0.012(2) 0.004(2)
O9 0.067(3) 0.087(3) 0.067(3) 0.006(2) 0.022(2) -0.010(2)
N7 0.061(3) 0.050(3) 0.056(3) -0.004(2) 0.015(2) 0.004(2)
N11 0.059(3) 0.057(3) 0.064(3) 0.007(3) 0.020(2) -0.005(2)
N12 0.059(3) 0.056(3) 0.062(3) -0.001(3) 0.013(2) 0.006(2)
N9 0.059(3) 0.074(4) 0.057(3) -0.001(3) 0.023(2) 0.001(3)
N15 0.057(3) 0.068(4) 0.063(3) 0.002(3) 0.016(2) 0.005(2)
O5 0.086(3) 0.068(3) 0.091(3) 0.008(3) 0.043(3) 0.011(3)
N17 0.068(3) 0.070(4) 0.061(3) -0.003(3) 0.017(3) 0.007(3)
O21 0.062(3) 0.078(3) 0.090(3) -0.009(3) 0.031(2) 0.004(2)
O6 0.093(3) 0.063(3) 0.078(3) 0.021(2) 0.037(3) 0.007(2)
N16 0.060(3) 0.061(3) 0.055(3) -0.002(2) 0.007(2) 0.001(2)
N5 0.057(3) 0.055(3) 0.073(3) 0.003(3) 0.026(3) 0.011(2)
N3 0.055(3) 0.073(4) 0.058(3) -0.008(3) 0.006(2) 0.001(3)
N4 0.043(2) 0.066(4) 0.064(3) -0.002(3) 0.013(2) 0.001(2)
C021 0.059(3) 0.044(4) 0.078(4) 0.001(3) 0.006(3) -0.003(3)
N20 0.064(3) 0.069(4) 0.059(3) -0.007(3) 0.013(3) 0.001(3)
O4 0.073(3) 0.071(3) 0.066(3) 0.005(2) 0.024(2) -0.007(2)
O16 0.077(3) 0.076(3) 0.078(3) -0.001(3) 0.031(3) 0.004(2)
O7 0.091(3) 0.069(3) 0.071(3) 0.008(2) 0.034(3) 0.017(2)
N8 0.052(3) 0.054(3) 0.064(3) 0.002(3) 0.007(2) -0.003(2)
O15 0.068(3) 0.081(3) 0.081(3) 0.012(3) 0.031(2) 0.000(2)
N18 0.048(3) 0.076(4) 0.056(3) 0.000(3) 0.004(2) -0.002(2)
O20 0.084(3) 0.069(3) 0.083(3) -0.001(3) 0.026(3) 0.012(3)
O18 0.088(3) 0.102(4) 0.061(3) 0.006(3) 0.025(3) -0.004(3)
N19 0.069(3) 0.084(4) 0.056(3) 0.006(3) 0.017(3) 0.004(3)
C033 0.053(3) 0.103(6) 0.054(4) 0.013(4) 0.012(3) 0.002(4)
O8 0.101(4) 0.054(3) 0.093(4) 0.014(3) 0.018(3) -0.005(3)
C035 0.051(3) 0.053(4) 0.050(3) 0.000(3) 0.012(2) 0.000(3)
C036 0.061(4) 0.065(5) 0.076(5) -0.008(4) 0.008(3) 0.004(3)
C037 0.052(3) 0.093(6) 0.066(4) 0.017(4) 0.001(3) -0.016(3)
C039 0.060(3) 0.061(4) 0.057(4) -0.010(3) 0.008(3) 0.004(3)
C040 0.048(3) 0.052(4) 0.060(4) -0.004(3) 0.003(3) 0.001(3)
C041 0.059(3) 0.056(4) 0.069(4) 0.003(3) 0.022(3) -0.004(3)
C042 0.059(3) 0.056(4) 0.067(4) 0.001(3) 0.002(3) 0.006(3)
C043 0.053(3) 0.071(5) 0.059(4) 0.004(3) 0.001(3) -0.003(3)
C044 0.049(3) 0.057(4) 0.060(4) -0.001(3) 0.006(3) 0.004(3)
C045 0.052(3) 0.065(4) 0.071(4) -0.002(3) 0.011(3) -0.010(3)
C046 0.059(3) 0.077(5) 0.051(3) 0.004(3) 0.017(3) 0.003(3)
S4 0.152(4) 0.151(4) 0.145(4) -0.032(3) 0.045(3) -0.037(3)
C048 0.054(3) 0.061(4) 0.062(4) 0.002(3) 0.007(3) -0.009(3)
N13 0.046(3) 0.083(4) 0.057(3) 0.002(3) 0.011(2) -0.001(3)
C050 0.050(3) 0.060(4) 0.074(4) 0.006(3) 0.006(3) -0.009(3)
N2 0.064(3) 0.053(3) 0.071(3) -0.005(3) 0.015(3) 0.004(2)
C052 0.059(3) 0.052(4) 0.060(4) 0.003(3) 0.019(3) -0.005(3)
O11 0.089(3) 0.065(3) 0.079(3) 0.016(3) 0.029(3) 0.007(2)
C054 0.062(3) 0.049(4) 0.058(3) -0.003(3) 0.010(3) -0.002(3)
C055 0.054(3) 0.078(5) 0.051(3) -0.003(3) 0.008(3) 0.005(3)
C056 0.052(3) 0.046(3) 0.054(3) 0.001(3) 0.010(3) 0.001(3)
C057 0.058(3) 0.062(4) 0.066(4) -0.012(3) 0.011(3) 0.004(3)
C058 0.054(3) 0.076(5) 0.055(3) 0.005(3) 0.009(3) 0.001(3)
C059 0.048(3) 0.069(5) 0.064(4) 0.004(3) 0.008(3) -0.013(3)
C061 0.058(3) 0.043(3) 0.068(4) -0.003(3) 0.007(3) 0.003(3)
O12 0.089(3) 0.066(3) 0.083(3) 0.008(3) 0.007(3) 0.003(3)
C064 0.050(3) 0.067(5) 0.076(4) 0.005(4) 0.007(3) 0.002(3)
C065 0.064(4) 0.067(5) 0.064(4) 0.005(3) 0.003(3) -0.003(3)
C066 0.052(3) 0.077(5) 0.050(3) 0.001(3) 0.005(3) -0.005(3)
O3 0.120(4) 0.065(3) 0.083(3) -0.006(3) 0.029(3) 0.014(3)
C068 0.055(3) 0.067(5) 0.071(4) -0.004(3) 0.011(3) 0.002(3)
C069 0.050(3) 0.073(5) 0.061(4) -0.002(3) 0.016(3) -0.003(3)
C070 0.062(4) 0.079(5) 0.065(4) 0.011(4) 0.007(3) -0.009(4)
C071 0.051(3) 0.066(4) 0.057(3) -0.009(3) 0.011(3) 0.006(3)
C072 0.057(3) 0.070(5) 0.067(4) 0.001(4) 0.004(3) -0.007(3)
C073 0.057(4) 0.087(5) 0.063(4) 0.006(4) 0.011(3) 0.010(4)
C074 0.056(3) 0.082(5) 0.056(4) 0.004(3) 0.013(3) 0.003(3)
C075 0.048(3) 0.069(5) 0.065(4) -0.002(3) 0.015(3) -0.005(3)
N14 0.064(3) 0.069(4) 0.072(4) 0.011(3) 0.010(3) 0.001(3)
C077 0.063(3) 0.071(4) 0.050(3) 0.004(3) 0.016(3) 0.005(3)
C078 0.058(3) 0.050(4) 0.064(4) 0.005(3) 0.021(3) 0.001(3)
C079 0.056(3) 0.077(5) 0.061(4) 0.001(4) 0.003(3) 0.002(3)
C080 0.053(3) 0.090(5) 0.061(4) 0.005(4) 0.011(3) -0.009(3)
C081 0.049(3) 0.080(5) 0.056(4) -0.003(3) 0.004(3) -0.001(3)
C082 0.058(3) 0.070(5) 0.059(4) -0.004(3) 0.023(3) 0.013(3)
C083 0.058(4) 0.083(5) 0.062(4) 0.004(4) 0.013(3) 0.000(3)
C084 0.067(4) 0.087(5) 0.051(4) 0.010(3) 0.012(3) 0.004(4)
C085 0.059(4) 0.079(5) 0.069(4) 0.000(4) 0.019(3) 0.013(3)
C086 0.067(4) 0.065(5) 0.070(4) 0.002(4) 0.016(3) -0.008(3)
C087 0.073(4) 0.061(4) 0.069(4) 0.007(3) 0.011(3) 0.001(3)
O19 0.103(4) 0.068(3) 0.087(3) -0.010(3) 0.040(3) 0.007(3)
C089 0.056(3) 0.072(5) 0.071(4) -0.007(4) 0.007(3) 0.006(3)
C090 0.057(3) 0.072(5) 0.059(4) -0.006(3) 0.014(3) 0.000(3)
C091 0.054(4) 0.107(6) 0.065(4) 0.021(4) 0.006(3) -0.010(4)
C092 0.060(3) 0.069(5) 0.061(4) -0.002(3) 0.014(3) 0.000(3)
C093 0.056(4) 0.097(6) 0.068(4) 0.016(4) 0.026(3) 0.003(4)
C094 0.073(4) 0.077(5) 0.063(4) 0.000(4) 0.022(3) 0.019(4)
C095 0.055(3) 0.080(5) 0.067(4) -0.010(4) 0.007(3) 0.001(3)
N1 0.068(3) 0.098(5) 0.061(3) 0.007(3) 0.007(3) -0.013(3)
C097 0.058(3) 0.051(4) 0.078(4) -0.003(3) 0.004(3) -0.007(3)
C098 0.077(4) 0.065(5) 0.067(4) -0.005(3) 0.010(3) 0.008(3)
O2 0.074(3) 0.098(4) 0.081(3) 0.012(3) -0.006(3) -0.014(3)
O10 0.120(4) 0.064(3) 0.118(4) -0.001(3) 0.032(4) 0.023(3)
C101 0.067(4) 0.062(4) 0.075(4) 0.004(4) 0.000(3) 0.000(3)
C102 0.077(4) 0.076(5) 0.064(4) -0.003(4) 0.015(3) 0.010(4)
C103 0.072(4) 0.058(5) 0.072(4) 0.001(4) 0.006(3) 0.005(3)
C104 0.054(3) 0.063(4) 0.063(4) 0.010(3) 0.012(3) 0.000(3)
C105 0.068(4) 0.083(5) 0.056(4) -0.004(4) 0.009(3) 0.004(4)
C106 0.070(4) 0.081(5) 0.057(4) -0.002(3) 0.012(3) -0.005(4)
C107 0.052(3) 0.059(4) 0.067(4) 0.006(3) 0.015(3) 0.003(3)
C108 0.066(4) 0.074(5) 0.064(4) 0.009(4) 0.012(3) 0.002(3)
C109 0.075(4) 0.067(5) 0.087(5) -0.006(4) 0.009(4) 0.018(4)
C110 0.055(3) 0.087(5) 0.052(4) 0.000(3) 0.002(3) -0.004(3)
C111 0.062(4) 0.080(6) 0.078(5) 0.013(4) 0.000(3) 0.000(4)
O17 0.095(4) 0.072(4) 0.100(4) 0.017(3) 0.022(3) -0.006(3)
C113 0.062(4) 0.089(6) 0.075(5) 0.019(4) 0.000(3) -0.013(4)
C114 0.066(4) 0.087(6) 0.069(4) 0.010(4) 0.011(3) -0.003(4)
C115 0.059(4) 0.135(8) 0.064(4) 0.002(5) 0.013(3) 0.000(4)
C116 0.072(4) 0.052(4) 0.081(5) -0.016(3) 0.016(3) -0.019(3)
C117 0.069(4) 0.055(4) 0.084(5) -0.007(4) 0.001(4) 0.008(3)
C118 0.077(4) 0.058(4) 0.089(5) 0.008(4) 0.015(4) -0.014(3)
C119 0.101(5) 0.050(4) 0.086(5) -0.015(4) 0.022(4) 0.014(4)
O200 0.091(4) 0.115(5) 0.120(5) -0.022(4) 0.024(3) 0.016(3)
O1 0.114(4) 0.175(7) 0.064(3) 0.032(4) -0.001(3) -0.037(4)
C122 0.068(4) 0.076(5) 0.078(5) -0.008(4) 0.015(3) 0.008(4)
C123 0.067(4) 0.054(4) 0.077(4) 0.009(4) -0.003(3) -0.011(3)
C124 0.069(4) 0.073(5) 0.078(5) -0.004(4) 0.015(4) 0.005(4)
C125 0.072(4) 0.091(6) 0.069(4) -0.022(4) 0.025(4) 0.009(4)
C126 0.072(4) 0.065(5) 0.074(4) 0.003(4) 0.013(3) -0.011(3)
C127 0.062(4) 0.051(4) 0.081(4) 0.021(3) 0.014(3) 0.003(3)
C128 0.075(4) 0.080(5) 0.062(4) -0.006(4) 0.021(3) 0.012(4)
C129 0.091(5) 0.088(6) 0.068(4) 0.009(4) 0.030(4) 0.011(4)
C130 0.073(4) 0.087(6) 0.081(5) -0.021(4) 0.020(4) 0.014(4)
C131 0.065(4) 0.061(4) 0.088(5) 0.003(4) 0.028(4) 0.009(3)
C132 0.079(4) 0.080(5) 0.078(5) 0.009(4) 0.034(4) -0.001(4)
C133 0.085(5) 0.058(4) 0.084(5) -0.002(4) 0.006(4) 0.000(4)
C134 0.081(5) 0.074(5) 0.065(4) 0.001(4) 0.003(4) -0.011(4)
C135 0.077(4) 0.098(6) 0.057(4) -0.006(4) 0.019(3) 0.007(4)
C136 0.074(4) 0.069(5) 0.093(5) 0.000(4) 0.010(4) 0.004(4)
C137 0.074(4) 0.088(6) 0.069(4) -0.019(4) 0.020(4) 0.014(4)
C138 0.061(4) 0.084(5) 0.081(5) 0.010(4) 0.021(3) 0.006(3)
C139 0.084(5) 0.063(5) 0.107(6) 0.014(4) 0.026(4) 0.011(4)
C140 0.110(6) 0.090(6) 0.062(4) 0.001(4) 0.030(4) 0.000(5)
C141 0.077(4) 0.067(5) 0.069(4) 0.006(3) 0.027(3) -0.007(3)
C142 0.093(5) 0.076(5) 0.084(5) -0.010(4) 0.023(4) -0.003(4)
C143 0.076(4) 0.095(6) 0.062(4) -0.009(4) 0.017(3) 0.020(4)
C144 0.086(5) 0.089(6) 0.082(5) 0.029(4) 0.007(4) -0.009(4)
C145 0.100(6) 0.088(6) 0.082(5) -0.002(4) 0.037(5) 0.017(5)
C146 0.096(5) 0.084(6) 0.071(5) 0.009(4) 0.015(4) -0.017(4)
C147 0.076(5) 0.105(7) 0.087(6) 0.037(5) -0.001(4) -0.030(5)
C148 0.091(6) 0.105(7) 0.141(8) 0.043(6) 0.033(6) 0.009(5)
C149 0.086(6) 0.126(9) 0.127(8) 0.022(7) 0.019(6) 0.023(6)
C150 0.109(7) 0.097(7) 0.120(7) 0.007(6) 0.034(6) 0.022(5)
C151 0.118(7) 0.080(6) 0.115(7) 0.019(5) 0.011(6) -0.003(5)
C152 0.080(5) 0.104(7) 0.104(6) 0.026(5) 0.013(4) -0.002(5)
C154 0.144(8) 0.073(6) 0.104(6) -0.009(5) 0.035(6) -0.011(5)
C155 0.093(6) 0.124(8) 0.113(7) -0.021(6) 0.014(5) 0.022(5)
C156 0.242(14) 0.124(9) 0.081(6) 0.008(6) 0.013(8) 0.069(9)
C157 0.089(6) 0.107(7) 0.158(9) -0.014(7) 0.030(6) -0.023(5)
C158 0.091(6) 0.128(9) 0.176(10) 0.076(8) -0.021(6) -0.007(6)
C159 0.218(13) 0.234(15) 0.072(6) -0.005(8) 0.001(7) -0.128(12)
C160 0.098(5) 0.097(6) 0.062(4) -0.020(4) 0.026(4) 0.019(5)
C162 0.088(5) 0.064(5) 0.088(5) -0.009(4) 0.014(4) 0.008(4)
C163 0.069(4) 0.105(6) 0.108(6) -0.007(5) 0.035(4) -0.006(4)
O201 0.175(6) 0.068(4) 0.117(5) 0.011(3) -0.003(4) 0.003(4)
C165 0.073(5) 0.124(8) 0.073(5) 0.022(5) 0.009(4) -0.014(5)
C166 0.076(4) 0.079(5) 0.093(5) 0.021(4) 0.035(4) 0.010(4)
C167 0.113(6) 0.068(5) 0.109(6) 0.023(5) 0.026(5) -0.015(5)
C168 0.139(8) 0.117(7) 0.080(5) 0.015(5) 0.050(5) -0.019(6)
C170 0.092(5) 0.083(6) 0.080(5) -0.003(4) 0.013(4) 0.009(4)
C171 0.112(7) 0.076(6) 0.131(8) 0.006(6) 0.029(6) 0.025(5)
C172 0.109(6) 0.105(7) 0.079(5) 0.001(5) 0.043(5) 0.017(5)
C173 0.135(7) 0.118(7) 0.068(5) 0.007(5) 0.038(5) 0.019(6)
C174 0.140(9) 0.088(7) 0.137(9) -0.004(6) 0.019(7) -0.009(6)
C175 0.161(10) 0.187(12) 0.062(5) 0.038(6) -0.030(6) -0.090(9)
C177 0.128(8) 0.166(11) 0.103(7) -0.007(7) 0.045(6) 0.011(7)
C178 0.168(12) 0.167(12) 0.162(12) -0.032(10) 0.049(10) -0.050(9)
C179 0.104(7) 0.158(10) 0.105(7) 0.041(7) 0.003(6) -0.001(6)
S3 0.123(2) 0.120(2) 0.125(2) -0.0142(17) 0.0343(17) 0.0124(16)
C500 0.110(7) 0.200(12) 0.101(7) 0.026(7) 0.064(6) 0.040(7)
O202 0.183(7) 0.088(5) 0.147(6) -0.016(4) 0.053(5) 0.028(4)
C300 0.132(8) 0.098(8) 0.161(11) 0.020(7) 0.040(8) -0.020(6)
C302 0.148(9) 0.119(9) 0.177(11) 0.055(8) 0.056(9) -0.013(7)
C250 0.250(15) 0.097(8) 0.143(10) 0.012(7) 0.093(10) 0.028(9)
O130 0.086(4) 0.163(6) 0.076(3) 0.016(4) 0.040(3) -0.006(4)
C501 0.120(9) 0.37(2) 0.101(8) 0.088(12) 0.049(7) 0.030(12)
C251 0.126(8) 0.076(6) 0.173(10) 0.022(7) -0.006(7) 0.010(6)
C301 0.45(3) 0.183(15) 0.133(11) -0.062(11) 0.107(15) -0.180(18)
S5 0.1051(16) 0.0896(17) 0.132(2) -0.0075(15) 0.0081(15) 0.0001(13)
O22 0.077(3) 0.089(4) 0.079(3) 0.008(3) 0.028(3) 0.018(3)
O250 0.147(6) 0.072(4) 0.181(7) 0.009(4) 0.025(5) 0.017(4)
O600 0.218(13) 0.238(13) 0.307(17) -0.092(12) 0.074(12) 0.009(11)
C650 0.133(9) 0.098(8) 0.202(12) 0.028(8) 0.052(8) -0.006(6)
C600 0.101(7) 0.121(9) 0.218(13) 0.050(9) -0.027(8) 0.007(6)
C850 0.33(2) 0.102(8) 0.131(9) 0.023(7) 0.087(12) 0.088(11)
C550 0.39(4) 0.56(6) 0.15(2) 0.00(2) 0.04(2) 0.08(4)
C601 0.210(15) 0.49(3) 0.068(7) 0.067(11) 0.011(8) -0.181(18)
C851 0.272(16) 0.086(7) 0.120(9) 0.004(7) 0.018(10) -0.023(9)
C551 0.151(14) 0.23(2) 0.36(3) -0.082(19) 0.094(15) -0.036(12)
S6 0.198(4) 0.176(4) 0.181(4) 0.031(3) 0.016(3) 0.028(3)
C692 0.116(8) 0.136(10) 0.174(11) -0.006(8) -0.005(8) 0.013(7)
O690 0.321(15) 0.260(13) 0.249(12) 0.171(11) 0.143(11) 0.123(11)
C691 0.65(4) 0.053(7) 0.132(11) -0.022(7) -0.040(17) 0.038(13)
C950 0.257(18) 0.190(15) 0.158(13) 0.052(11) 0.091(13) 0.068(13)
C750 0.32(2) 0.175(15) 0.222(17) 0.139(14) -0.121(16) -0.069(15)
C951 0.109(12) 0.86(7) 0.33(3) 0.29(4) 0.019(15) -0.13(2)
S9 0.108(4) 0.093(4) 0.131(4) -0.010(3) 0.034(3) 0.019(2)
O350 0.304(17) 0.194(12) 0.293(16) 0.010(11) 0.073(13) 0.046(11)
C350 0.57(4) 0.222(19) 0.114(11) 0.041(12) 0.035(18) 0.18(2)

loop_
_atom_type_symbol
_atom_type_description
_atom_type_scat_dispersion_real
_atom_type_scat_dispersion_imag
_atom_type_scat_source
C C 0.0181 0.0091 'International Tables Vol C Tables 4.2.6.8 and 6.1.1.4'
H H 0.0000 0.0000 'International Tables Vol C Tables 4.2.6.8 and 6.1.1.4'
N N 0.0311 0.0180 'International Tables Vol C Tables 4.2.6.8 and 6.1.1.4'
O O 0.0492 0.0322 'International Tables Vol C Tables 4.2.6.8 and 6.1.1.4'
S S 0.3331 0.5567 'International Tables Vol C Tables 4.2.6.8 and 6.1.1.4'

loop_
_geom_angle_atom_site_label_1
_geom_angle_atom_site_label_2
_geom_angle_atom_site_label_3
_geom_angle
O201 S2 C152 107.6(4)
O201 S2 C158 105.4(4)
C152 S2 C158 96.7(5)
O200 S1 C155 106.6(4)
O200 S1 C177 106.4(5)
C155 S1 C177 98.9(5)
C054 N10 C044 116.6(5)
C035 N6 C056 117.7(5)
C039 N7 C061 128.2(5)
C042 N11 C069 123.2(5)
C068 N12 C057 117.6(5)
C059 N9 C071 131.7(5)
C073 N15 C058 128.0(6)
C090 N17 C065 129.3(6)
C079 O21 C163 114.9(6)
C104 O6 C132 120.3(5)
C055 N16 C066 116.5(5)
C082 N5 C052 130.1(5)
C095 N3 C110 117.2(6)
C078 N4 C048 117.9(5)
N8 C021 C086 125.1(6)
N8 C021 C059 117.3(6)
C086 C021 C059 117.5(6)
C081 N20 C074 116.6(6)
C075 O4 C141 117.2(5)
C021 N8 C040 117.1(5)
C083 O15 C138 118.1(5)
C072 N18 C064 117.4(6)
C084 N19 C105 131.6(6)
N13 C033 C093 126.6(7)
N13 C033 C073 118.3(6)
C093 C033 C073 115.1(7)
C123 O8 C167 116.7(6)
N6 C035 C077 124.6(5)
N6 C035 C039 116.6(5)
C077 C035 C039 118.6(5)
O3 C036 N2 124.6(7)
O3 C036 C095 120.4(7)
N2 C036 C095 115.0(6)
N14 C037 C113 123.6(7)
N14 C037 C070 115.2(6)
C113 C037 C070 121.2(7)
O7 C039 N7 126.3(6)
O7 C039 C035 120.6(6)
N7 C039 C035 113.1(5)
N8 C040 C097 122.0(6)
N8 C040 C061 118.1(5)
C097 C040 C061 119.8(6)
C075 C041 C078 116.8(6)
O11 C042 N11 122.3(6)
O11 C042 C054 122.0(6)
N11 C042 C054 115.7(6)
C066 C043 C108 119.2(6)
C066 C043 C083 117.0(6)
C108 C043 C083 123.8(6)
N10 C044 C089 124.4(6)
N10 C044 C071 117.0(5)
C089 C044 C071 118.5(6)
C116 C045 N2 124.5(6)
C116 C045 C048 119.8(6)
N2 C045 C048 115.7(6)
C083 C046 C055 118.0(6)
O600 S4 C551 109.4(8)
O600 S4 C550 101.0(12)
C551 S4 C550 99.1(12)
N4 C048 C045 118.7(6)
N4 C048 C050 122.7(6)
C045 C048 C050 118.5(6)
C033 N13 C070 116.2(6)
C075 C050 C126 124.3(6)
C075 C050 C048 116.2(6)
C126 C050 C048 119.5(6)
C036 N2 C045 128.3(6)
C131 C052 N5 124.0(5)
C131 C052 C056 120.8(6)
N5 C052 C056 115.2(5)
N10 C054 C087 124.1(6)
N10 C054 C042 116.6(5)
C087 C054 C042 119.2(6)
N16 C055 C046 125.8(6)
N16 C055 C090 115.0(6)
C046 C055 C090 119.2(6)
N6 C056 C052 118.1(5)
N6 C056 C107 123.0(5)
C052 C056 C107 118.8(5)
N12 C057 C128 122.1(6)
N12 C057 C069 117.2(5)
C128 C057 C069 120.7(6)
C085 C058 N15 125.4(6)
C085 C058 C066 121.3(6)
N15 C058 C066 113.4(6)
O9 C059 N9 123.8(6)
O9 C059 C021 123.6(6)
N9 C059 C021 112.5(5)
C098 C061 N7 125.3(6)
C098 C061 C040 119.5(6)
N7 C061 C040 115.3(5)
N18 C064 C101 123.9(6)
N18 C064 C065 117.4(6)
C101 C064 C065 118.7(6)
C122 C065 N17 125.7(6)
C122 C065 C064 119.8(7)
N17 C065 C064 114.4(6)
N16 C066 C043 122.7(6)
N16 C066 C058 118.9(6)
C043 C066 C058 118.4(6)
N12 C068 C117 123.6(6)
N12 C068 C103 116.8(6)
C117 C068 C103 119.5(6)
N11 C069 C057 113.3(5)
N13 C070 C037 117.8(6)
N13 C070 C091 123.8(7)
C037 C070 C091 118.4(7)
N9 C071 C080 125.7(6)
N9 C071 C044 115.3(5)
C080 C071 C044 118.9(6)
N18 C072 C114 123.8(7)
N18 C072 C084 118.0(6)
C114 C072 C084 118.3(6)
O22 C073 N15 124.8(7)
O22 C073 C033 122.9(6)
N15 C073 C033 112.3(6)
N20 C074 C094 124.2(6)
N20 C074 C105 115.5(6)
C094 C074 C105 120.3(6)
O4 C075 C041 124.6(6)
O4 C075 C050 114.6(6)
C041 C075 C050 120.8(6)
C103 N14 C037 131.4(6)
C104 C077 C035 117.5(5)
N4 C078 C041 125.3(6)
N4 C078 C082 117.7(5)
C041 C078 C082 117.0(5)
O20 C079 O21 124.0(6)
O20 C079 C081 124.4(7)
O21 C079 C081 111.7(6)
C125 C080 C071 120.3(7)
N20 C081 C092 124.6(6)
N20 C081 C079 115.0(6)
C092 C081 C079 120.3(6)
O5 C082 N5 122.8(6)
O5 C082 C078 122.9(5)
N5 C082 C078 114.3(5)
O15 C083 C046 125.4(6)
O15 C083 C043 114.8(6)
C046 C083 C043 119.8(6)
O18 C084 N19 123.9(7)
O18 C084 C072 123.9(7)
N19 C084 C072 112.1(6)
C058 C085 C124 119.2(6)
C123 C086 C021 118.7(6)
C109 C087 C054 118.3(6)
C102 O19 C142 117.5(5)
C109 C089 C130 124.4(7)
C109 C089 C044 115.5(6)
C130 C089 C044 120.1(7)
O16 C090 N17 125.4(6)
O16 C090 C055 121.8(6)
N17 C090 C055 112.6(5)
C165 C091 C115 125.8(8)
C165 C091 C070 119.1(8)
C115 C091 C070 115.0(7)
C102 C092 C081 118.0(6)
C115 C093 C033 116.2(8)
C145 C094 C074 119.4(7)
C145 C094 C102 124.7(7)
C074 C094 C102 115.9(6)
N3 C095 C143 123.5(7)
N3 C095 C036 118.8(6)
C143 C095 C036 117.7(7)
C134 N1 C106 120.3(6)
C123 C097 C040 118.3(6)
C123 C097 C133 123.3(6)
C040 C097 C133 118.5(6)
C061 C098 C119 119.4(7)
C109 O10 C171 119.4(7)
C064 C101 C136 119.7(7)
C064 C101 C111 116.7(7)
C136 C101 C111 123.5(7)
O19 C102 C092 124.7(7)
O19 C102 C094 114.6(6)
C092 C102 C094 120.7(7)
O12 C103 N14 123.8(7)
O12 C103 C068 122.4(7)
N14 C103 C068 113.7(6)
O6 C104 C077 125.2(5)
O6 C104 C107 115.4(6)
C077 C104 C107 119.4(6)
N19 C105 C129 124.8(7)
N19 C105 C074 116.5(6)
C129 C105 C074 118.7(7)
N1 C106 C110 112.3(6)
C127 C107 C056 119.9(5)
C127 C107 C104 122.5(6)
C056 C107 C104 117.7(6)
C124 C108 C043 119.3(7)
O10 C109 C087 125.1(7)
O10 C109 C089 114.0(7)
C087 C109 C089 120.9(7)
N3 C110 C135 122.1(7)
N3 C110 C106 114.1(6)
C135 C110 C106 123.8(6)
O17 C111 C114 125.4(7)
O17 C111 C101 115.1(7)
C114 C111 C101 119.5(7)
C111 O17 C144 118.0(6)
C037 C113 C147 118.6(8)
C111 C114 C072 118.4(7)
C093 C115 O130 125.6(8)
C093 C115 C091 122.1(7)
O130 C115 C091 112.2(8)
C045 C116 C118 120.3(7)
C068 C117 C137 118.3(7)
C126 C118 C116 122.3(7)
C133 C119 C098 123.5(7)
C134 O1 C175 123.4(7)
C065 C122 C162 120.0(7)
O8 C123 C086 125.7(7)
O8 C123 C097 115.5(7)
C086 C123 C097 118.8(6)
C108 C124 C085 122.5(7)
C130 C125 C080 123.3(7)
C118 C126 C050 119.7(7)
C139 C127 C107 119.7(6)
C137 C128 C057 118.9(7)
C172 C129 C105 118.6(7)
C125 C130 C089 118.7(7)
C052 C131 C139 120.2(6)
O6 C132 C146 109.0(6)
C119 C133 C097 119.1(7)
O2 C134 N1 125.9(7)
O2 C134 O1 124.9(7)
N1 C134 O1 109.2(6)
C160 C135 C110 119.1(7)
C162 C136 C101 119.9(7)
C128 C137 C117 119.5(6)
O15 C138 C166 107.8(6)
C127 C139 C131 120.4(7)
C156 C140 C141 115.1(8)
C156 C140 C173 115.4(7)
C141 C140 C173 108.4(7)
O4 C141 C140 109.6(6)
O19 C142 C170 109.1(6)
C160 C143 C095 117.4(7)
O17 C144 C300 109.7(8)
C172 C145 C094 119.8(8)
C179 C146 C168 111.8(7)
C179 C146 C132 110.3(7)
C168 C146 C132 110.1(7)
C165 C147 C113 122.2(8)
C171 C149 C178 113.8(9)
C171 C149 C650 111.5(8)
C178 C149 C650 104.3(10)
C174 C151 C600 109.7(10)
C174 C151 C167 111.8(8)
C600 C151 C167 114.5(8)
C143 C160 C135 120.6(7)
C136 C162 C122 121.6(7)
C147 C165 C091 120.4(8)
C148 C166 C138 111.9(7)
C148 C166 C157 113.2(8)
C138 C166 C157 112.1(7)
O8 C167 C151 106.6(7)
C154 C170 C150 112.4(7)
C154 C170 C142 111.0(7)
C150 C170 C142 110.5(7)
O10 C171 C149 112.5(8)
C145 C172 C129 123.2(7)
O1 C175 C159 113.6(9)
O1 C175 C601 103.3(9)
C159 C175 C601 115.4(12)
O1 C175 C750 105.3(10)
C159 C175 C750 110.7(12)
C601 C175 C750 107.7(13)
O202 S3 C251 103.6(5)
O202 S3 C250 105.9(5)
C251 S3 C250 95.5(6)
O130 C500 C501 110.9(11)
C301 C300 C144 118.8(11)
C301 C300 C302 114.5(11)
C144 C300 C302 108.1(9)
C115 O130 C500 116.3(7)
C951 C501 C950 129.4(18)
C951 C501 C500 107.4(11)
C950 C501 C500 113.1(11)
O250 S5 C850 107.5(5)
O250 S5 C851 107.9(6)
C850 S5 C851 96.5(7)
O690 S6 C691 98.7(9)
O690 S6 C692 106.2(7)
C691 S6 C692 86.6(9)
O350 S9 C875 103.2(12)
O350 S9 C350 105.0(9)
C875 S9 C350 100.9(12)

loop_
_geom_bond_atom_site_label_1
_geom_bond_atom_site_label_2
_geom_bond_distance
S2 O201 1.511(6)
S2 C152 1.729(9)
S2 C158 1.728(10)
S1 O200 1.513(6)
S1 C155 1.736(9)
S1 C177 1.790(9)
N10 C054 1.323(8)
N10 C044 1.359(7)
N6 C035 1.319(7)
N6 C056 1.366(7)
O9 C059 1.216(7)
N7 C039 1.340(8)
N7 C061 1.403(7)
N11 C042 1.338(8)
N11 C069 1.448(7)
N12 C068 1.329(8)
N12 C057 1.355(8)
N9 C059 1.354(8)
N9 C071 1.384(8)
N15 C073 1.366(8)
N15 C058 1.416(8)
O5 C082 1.223(7)
N17 C090 1.358(8)
N17 C065 1.400(8)
O21 C079 1.321(8)
O21 C163 1.455(8)
O6 C104 1.335(7)
O6 C132 1.434(7)
N16 C055 1.316(7)
N16 C066 1.374(8)
N5 C082 1.352(7)
N5 C052 1.394(7)
N3 C095 1.346(8)
N3 C110 1.348(8)
N4 C078 1.308(7)
N4 C048 1.343(8)
C021 N8 1.327(8)
C021 C086 1.390(9)
C021 C059 1.502(9)
N20 C081 1.329(8)
N20 C074 1.355(8)
O4 C075 1.377(7)
O4 C141 1.423(8)
O16 C090 1.214(7)
O7 C039 1.225(7)
N8 C040 1.370(7)
O15 C083 1.348(8)
O15 C138 1.459(7)
N18 C072 1.318(8)
N18 C064 1.359(8)
O20 C079 1.205(8)
O18 C084 1.219(7)
N19 C084 1.359(9)
N19 C105 1.383(9)
C033 N13 1.317(9)
C033 C093 1.408(9)
C033 C073 1.515(10)
O8 C123 1.346(8)
O8 C167 1.457(9)
C035 C077 1.427(8)
C035 C039 1.521(8)
C036 O3 1.213(8)
C036 N2 1.352(8)
C036 C095 1.501(10)
C037 N14 1.400(8)
C037 C113 1.389(10)
C037 C070 1.435(10)
C040 C097 1.419(8)
C040 C061 1.433(8)
C041 C075 1.370(9)
C041 C078 1.400(8)
C042 O11 1.221(7)
C042 C054 1.501(9)
C043 C066 1.417(9)
C043 C108 1.411(9)
C043 C083 1.428(9)
C044 C089 1.420(9)
C044 C071 1.444(9)
C045 C116 1.376(9)
C045 N2 1.412(8)
C045 C048 1.416(9)
C046 C083 1.361(9)
C046 C055 1.396(9)
S4 O600 1.267(14)
S4 C551 1.745(17)
S4 C550 1.78(2)
C048 C050 1.424(9)
N13 C070 1.337(8)
C050 C075 1.414(9)
C050 C126 1.412(9)
C052 C131 1.364(9)
C052 C056 1.411(8)
C054 C087 1.403(9)
C055 C090 1.524(9)
C056 C107 1.417(8)
C057 C128 1.386(8)
C057 C069 1.481(9)
C058 C085 1.354(9)
C058 C066 1.427(8)
C061 C098 1.356(8)
O12 C103 1.225(8)
C064 C101 1.405(9)
C064 C065 1.451(9)
C065 C122 1.352(9)
C068 C117 1.376(9)
C068 C103 1.499(9)
C070 C091 1.443(9)
C071 C080 1.388(8)
C072 C114 1.421(10)
C072 C084 1.491(10)
C073 O22 1.224(8)
C074 C094 1.419(10)
C074 C105 1.426(9)
N14 C103 1.359(8)
C077 C104 1.394(9)
C078 C082 1.492(9)
C079 C081 1.501(9)
C080 C125 1.380(10)
C081 C092 1.409(9)
C085 C124 1.390(9)
C086 C123 1.378(9)
C087 C109 1.370(9)
O19 C102 1.343(8)
O19 C142 1.444(9)
C089 C109 1.399(10)
C089 C130 1.421(9)
C091 C165 1.412(11)
C091 C115 1.415(11)
C092 C102 1.362(9)
C093 C115 1.347(11)
C094 C145 1.390(9)
C094 C102 1.418(10)
C095 C143 1.393(9)
N1 C134 1.339(8)
N1 C106 1.457(8)
C097 C123 1.416(9)
C097 C133 1.412(9)
C098 C119 1.392(9)
O2 C134 1.200(8)
O10 C109 1.370(8)
O10 C171 1.437(10)
C101 C136 1.408(10)
C101 C111 1.426(10)
C104 C107 1.425(8)
C105 C129 1.409(9)
C106 C110 1.508(10)
C107 C127 1.401(9)
C108 C124 1.367(9)
C110 C135 1.395(9)
C111 O17 1.343(9)
C111 C114 1.370(10)
O17 C144 1.453(8)
C113 C147 1.418(11)
C115 O130 1.376(8)
C116 C118 1.385(9)
C117 C137 1.381(10)
C118 C126 1.340(9)
C119 C133 1.353(10)
O1 C134 1.338(9)
O1 C175 1.464(10)
C122 C162 1.415(10)
C125 C130 1.353(10)
C127 C139 1.390(9)
C128 C137 1.368(10)
C129 C172 1.401(11)
C131 C139 1.408(9)
C132 C146 1.516(10)
C135 C160 1.355(10)
C136 C162 1.357(10)
C138 C166 1.516(10)
C140 C156 1.438(12)
C140 C141 1.509(9)
C140 C173 1.542(11)
C142 C170 1.511(10)
C143 C160 1.371(10)
C144 C300 1.473(12)
C145 C172 1.360(11)
C146 C179 1.503(11)
C146 C168 1.507(10)
C147 C165 1.372(12)
C148 C166 1.497(11)
C149 C171 1.421(13)
C149 C178 1.557(14)
C149 C650 1.589(13)
C150 C170 1.510(11)
C151 C174 1.443(13)
C151 C600 1.485(13)
C151 C167 1.504(11)
C154 C170 1.492(11)
C157 C166 1.521(12)
C159 C175 1.460(14)
C175 C601 1.455(15)
C175 C750 1.55(2)
S3 O202 1.511(7)
S3 C251 1.680(11)
S3 C250 1.776(11)
C500 O130 1.427(12)
C500 C501 1.519(13)
C300 C301 1.359(15)
C300 C302 1.572(13)
C501 C951 1.383(15)
C501 C950 1.397(16)
S5 O250 1.481(6)
S5 C850 1.691(12)
S5 C851 1.698(11)
S6 O690 1.501(9)
S6 C691 1.540(12)
S6 C692 1.771(11)
S9 O350 1.335(14)
S9 C875 1.36(2)
S9 C350 1.717(19)

loop_
_geom_torsion_atom_site_label_1
_geom_torsion_atom_site_label_2
_geom_torsion_atom_site_label_3
_geom_torsion_atom_site_label_4
_geom_torsion
C086 C021 N8 C040 -0.9(9)
C059 C021 N8 C040 177.7(5)
C056 N6 C035 C077 -4.5(8)
C056 N6 C035 C039 -179.1(5)
C061 N7 C039 O7 -10.7(10)
C061 N7 C039 C035 171.6(5)
N6 C035 C039 O7 167.0(6)
C077 C035 C039 O7 -8.0(9)
N6 C035 C039 N7 -15.2(7)
C077 C035 C039 N7 169.8(5)
C021 N8 C040 C097 -1.2(8)
C021 N8 C040 C061 179.2(5)
C069 N11 C042 O11 2.1(10)
C069 N11 C042 C054 -177.6(5)
C054 N10 C044 C089 -1.1(8)
C054 N10 C044 C071 -179.4(5)
C078 N4 C048 C045 179.1(6)
C078 N4 C048 C050 -4.2(8)
C116 C045 C048 N4 175.3(6)
N2 C045 C048 N4 -5.6(8)
C116 C045 C048 C050 -1.5(9)
N2 C045 C048 C050 177.6(5)
C093 C033 N13 C070 -1.1(9)
C073 C033 N13 C070 176.8(6)
N4 C048 C050 C075 5.2(8)
C045 C048 C050 C075 -178.1(5)
N4 C048 C050 C126 -174.9(6)
C045 C048 C050 C126 1.8(9)
O3 C036 N2 C045 0.7(11)
C095 C036 N2 C045 179.4(5)
C116 C045 N2 C036 -4.7(10)
C048 C045 N2 C036 176.3(6)
C082 N5 C052 C131 -1.2(11)
C082 N5 C052 C056 -179.5(6)
C044 N10 C054 C087 -2.0(9)
C044 N10 C054 C042 175.4(5)
O11 C042 C054 N10 170.1(6)
N11 C042 C054 N10 -10.2(8)
O11 C042 C054 C087 -12.4(9)
N11 C042 C054 C087 167.3(6)
C066 N16 C055 C046 -5.0(9)
C066 N16 C055 C090 174.3(5)
C083 C046 C055 N16 6.1(10)
C083 C046 C055 C090 -173.1(6)
C035 N6 C056 C052 178.8(5)
C035 N6 C056 C107 2.0(8)
C131 C052 C056 N6 176.8(6)
N5 C052 C056 N6 -4.9(8)
C131 C052 C056 C107 -6.3(9)
N5 C052 C056 C107 172.0(5)
C068 N12 C057 C128 -1.3(9)
C068 N12 C057 C069 -179.4(5)
C073 N15 C058 C085 -5.8(10)
C073 N15 C058 C066 173.3(6)
C071 N9 C059 O9 -5.9(10)
C071 N9 C059 C021 175.7(6)
N8 C021 C059 O9 170.6(6)
C086 C021 C059 O9 -10.7(9)
N8 C021 C059 N9 -11.1(8)
C086 C021 C059 N9 167.7(5)
C039 N7 C061 C098 -0.4(10)
C039 N7 C061 C040 -179.8(5)
N8 C040 C061 C098 174.0(6)
C097 C040 C061 C098 -5.7(9)
N8 C040 C061 N7 -6.5(8)
C097 C040 C061 N7 173.8(5)
C072 N18 C064 C101 -1.0(9)
C072 N18 C064 C065 179.7(5)
C090 N17 C065 C122 -0.9(11)
C090 N17 C065 C064 179.4(6)
N18 C064 C065 C122 173.2(6)
C101 C064 C065 C122 -6.2(9)
N18 C064 C065 N17 -7.1(8)
C101 C064 C065 N17 173.6(6)
C055 N16 C066 C043 0.8(8)
C055 N16 C066 C058 -179.3(5)
C108 C043 C066 N16 -175.4(6)
C083 C043 C066 N16 2.0(9)
C108 C043 C066 C058 4.7(8)
C083 C043 C066 C058 -177.9(5)
C085 C058 C066 N16 175.7(6)
N15 C058 C066 N16 -3.4(8)
C085 C058 C066 C043 -4.4(9)
N15 C058 C066 C043 176.5(5)
C057 N12 C068 C117 2.3(9)
C057 N12 C068 C103 179.2(5)
C042 N11 C069 C057 176.6(6)
N12 C057 C069 N11 -17.1(8)
C128 C057 C069 N11 164.8(6)
C033 N13 C070 C037 179.2(6)
C033 N13 C070 C091 -1.3(9)
N14 C037 C070 N13 -6.3(8)
C113 C037 C070 N13 176.4(6)
N14 C037 C070 C091 174.1(5)
C113 C037 C070 C091 -3.2(9)
C059 N9 C071 C080 -5.1(10)
C059 N9 C071 C044 177.9(6)
N10 C044 C071 N9 -8.3(8)
C089 C044 C071 N9 173.3(5)
N10 C044 C071 C080 174.6(5)
C089 C044 C071 C080 -3.8(8)
C064 N18 C072 C114 -4.4(9)
C064 N18 C072 C084 176.2(5)
C058 N15 C073 O22 0.9(11)
C058 N15 C073 C033 -179.3(5)
N13 C033 C073 O22 168.0(6)
C093 C033 C073 O22 -13.9(9)
N13 C033 C073 N15 -11.8(8)
C093 C033 C073 N15 166.3(5)
C081 N20 C074 C094 -0.6(9)
C081 N20 C074 C105 -179.6(5)
C141 O4 C075 C041 -1.3(9)
C141 O4 C075 C050 176.8(5)
C078 C041 C075 O4 174.4(5)
C078 C041 C075 C050 -3.6(9)
C126 C050 C075 O4 0.9(9)
C048 C050 C075 O4 -179.2(5)
C126 C050 C075 C041 179.0(6)
C048 C050 C075 C041 -1.0(8)
C113 C037 N14 C103 -6.1(11)
C070 C037 N14 C103 176.6(6)
N6 C035 C077 C104 4.5(9)
C039 C035 C077 C104 179.0(5)
C048 N4 C078 C041 -1.1(9)
C048 N4 C078 C082 178.2(5)
C075 C041 C078 N4 5.0(9)
C075 C041 C078 C082 -174.3(5)
C163 O21 C079 O20 -4.1(9)
C163 O21 C079 C081 175.7(5)
N9 C071 C080 C125 -176.5(6)
C044 C071 C080 C125 0.3(9)
C074 N20 C081 C092 -0.7(9)
C074 N20 C081 C079 175.1(5)
O20 C079 C081 N20 0.5(9)
O21 C079 C081 N20 -179.4(5)
O20 C079 C081 C092 176.5(6)
O21 C079 C081 C092 -3.4(8)
C052 N5 C082 O5 -6.0(11)
C052 N5 C082 C078 173.4(6)
N4 C078 C082 O5 157.9(6)
C041 C078 C082 O5 -22.7(9)
N4 C078 C082 N5 -21.5(8)
C041 C078 C082 N5 157.9(6)
C138 O15 C083 C046 1.5(9)
C138 O15 C083 C043 -178.1(5)
C055 C046 C083 O15 177.6(6)
C055 C046 C083 C043 -2.8(9)
C066 C043 C083 O15 178.8(5)
C108 C043 C083 O15 -4.0(9)
C066 C043 C083 C046 -0.8(9)
C108 C043 C083 C046 176.4(6)
C105 N19 C084 O18 -4.3(11)
C105 N19 C084 C072 177.2(6)
N18 C072 C084 O18 169.1(6)
C114 C072 C084 O18 -10.4(10)
N18 C072 C084 N19 -12.4(8)
C114 C072 C084 N19 168.1(6)
N15 C058 C085 C124 -179.9(6)
C066 C058 C085 C124 1.1(10)
N8 C021 C086 C123 1.8(10)
C059 C021 C086 C123 -176.8(6)
N10 C054 C087 C109 1.7(10)
C042 C054 C087 C109 -175.6(6)
N10 C044 C089 C109 4.2(9)
C071 C044 C089 C109 -177.5(6)
N10 C044 C089 C130 -174.4(6)
C071 C044 C089 C130 3.9(9)
C065 N17 C090 O16 -4.6(11)
C065 N17 C090 C055 179.0(6)
N16 C055 C090 O16 162.7(6)
C046 C055 C090 O16 -18.0(9)
N16 C055 C090 N17 -20.8(8)
C046 C055 C090 N17 158.5(6)
N13 C070 C091 C165 -176.5(6)
C037 C070 C091 C165 3.1(9)
N13 C070 C091 C115 3.0(9)
C037 C070 C091 C115 -177.5(6)
N20 C081 C092 C102 -0.4(9)
C079 C081 C092 C102 -176.1(6)
N13 C033 C093 C115 1.4(10)
C073 C033 C093 C115 -176.5(6)
N20 C074 C094 C145 -177.8(7)
C105 C074 C094 C145 1.2(10)
N20 C074 C094 C102 2.8(10)
C105 C074 C094 C102 -178.2(6)
C110 N3 C095 C143 2.9(9)
C110 N3 C095 C036 -177.5(5)
O3 C036 C095 N3 174.0(6)
N2 C036 C095 N3 -4.7(9)
O3 C036 C095 C143 -6.3(10)
N2 C036 C095 C143 175.0(6)
N8 C040 C097 C123 2.3(8)
C061 C040 C097 C123 -178.0(6)
N8 C040 C097 C133 -177.4(6)
C061 C040 C097 C133 2.3(9)
N7 C061 C098 C119 -174.4(6)
C040 C061 C098 C119 5.0(10)
N18 C064 C101 C136 -174.0(6)
C065 C064 C101 C136 5.3(9)
N18 C064 C101 C111 5.5(9)
C065 C064 C101 C111 -175.1(6)
C142 O19 C102 C092 1.4(10)
C142 O19 C102 C094 -178.8(6)
C081 C092 C102 O19 -177.4(6)
C081 C092 C102 C094 2.9(10)
C145 C094 C102 O19 -3.1(11)
C074 C094 C102 O19 176.3(6)
C145 C094 C102 C092 176.7(7)
C074 C094 C102 C092 -3.9(10)
C037 N14 C103 O12 -2.1(11)
C037 N14 C103 C068 172.9(6)
N12 C068 C103 O12 165.7(6)
C117 C068 C103 O12 -17.2(10)
N12 C068 C103 N14 -9.4(8)
C117 C068 C103 N14 167.7(6)
C132 O6 C104 C077 1.0(10)
C132 O6 C104 C107 -175.6(6)
C035 C077 C104 O6 -178.2(6)
C035 C077 C104 C107 -1.8(9)
C084 N19 C105 C129 -7.9(11)
C084 N19 C105 C074 174.2(6)
N20 C074 C105 N19 -4.4(8)
C094 C074 C105 N19 176.5(6)
N20 C074 C105 C129 177.6(6)
C094 C074 C105 C129 -1.4(9)
C134 N1 C106 C110 98.4(8)
N6 C056 C107 C127 -178.4(6)
C052 C056 C107 C127 4.8(9)
N6 C056 C107 C104 0.3(9)
C052 C056 C107 C104 -176.4(5)
O6 C104 C107 C127 -4.8(9)
C077 C104 C107 C127 178.4(6)
O6 C104 C107 C056 176.4(5)
C077 C104 C107 C056 -0.3(9)
C066 C043 C108 C124 -1.8(9)
C083 C043 C108 C124 -179.0(6)
C171 O10 C109 C087 0.4(11)
C171 O10 C109 C089 -179.9(7)
C054 C087 C109 O10 -178.6(6)
C054 C087 C109 C089 1.8(10)
C130 C089 C109 O10 -5.5(10)
C044 C089 C109 O10 175.9(6)
C130 C089 C109 C087 174.2(7)
C044 C089 C109 C087 -4.4(10)
C095 N3 C110 C135 -2.2(9)
C095 N3 C110 C106 175.8(5)
N1 C106 C110 N3 176.0(5)
N1 C106 C110 C135 -6.1(9)
C064 C101 C111 O17 173.5(6)
C136 C101 C111 O17 -6.9(10)
C064 C101 C111 C114 -4.9(10)
C136 C101 C111 C114 174.7(7)
C114 C111 O17 C144 14.1(10)
C101 C111 O17 C144 -164.1(6)
N14 C037 C113 C147 -176.5(6)
C070 C037 C113 C147 0.6(9)
O17 C111 C114 C072 -178.0(6)
C101 C111 C114 C072 0.2(10)
N18 C072 C114 C111 4.8(10)
C084 C072 C114 C111 -175.7(6)
C033 C093 C115 O130 -179.7(6)
C033 C093 C115 C091 0.6(10)
C165 C091 C115 C093 176.8(7)
C070 C091 C115 C093 -2.5(10)
C165 C091 C115 O130 -2.9(10)
C070 C091 C115 O130 177.7(6)
N2 C045 C116 C118 -178.8(6)
C048 C045 C116 C118 0.1(9)
N12 C068 C117 C137 -1.6(10)
C103 C068 C117 C137 -178.5(6)
C045 C116 C118 C126 1.0(11)
C061 C098 C119 C133 -1.0(11)
N17 C065 C122 C162 -176.9(6)
C064 C065 C122 C162 2.9(10)
C167 O8 C123 C086 1.2(10)
C167 O8 C123 C097 180.0(6)
C021 C086 C123 O8 178.2(6)
C021 C086 C123 C097 -0.5(9)
C040 C097 C123 O8 179.7(5)
C133 C097 C123 O8 -0.6(9)
C040 C097 C123 C086 -1.4(9)
C133 C097 C123 C086 178.3(6)
C043 C108 C124 C085 -1.6(10)
C058 C085 C124 C108 2.0(10)
C071 C080 C125 C130 3.5(11)
C116 C118 C126 C050 -0.7(11)
C075 C050 C126 C118 179.2(6)
C048 C050 C126 C118 -0.8(9)
C056 C107 C127 C139 -0.6(10)
C104 C107 C127 C139 -179.3(6)
N12 C057 C128 C137 -0.2(10)
C069 C057 C128 C137 177.8(6)
N19 C105 C129 C172 -177.4(7)
C074 C105 C129 C172 0.4(10)
C080 C125 C130 C089 -3.4(11)
C109 C089 C130 C125 -178.9(7)
C044 C089 C130 C125 -0.4(10)
N5 C052 C131 C139 -174.7(6)
C056 C052 C131 C139 3.5(10)
C104 O6 C132 C146 161.2(6)
C098 C119 C133 C097 -2.4(12)
C123 C097 C133 C119 -178.0(7)
C040 C097 C133 C119 1.7(10)
C106 N1 C134 O2 13.7(12)
C106 N1 C134 O1 -165.0(7)
C175 O1 C134 O2 2.6(15)
C175 O1 C134 N1 -178.8(9)
N3 C110 C135 C160 0.1(10)
C106 C110 C135 C160 -177.7(7)
C064 C101 C136 C162 -1.1(11)
C111 C101 C136 C162 179.3(7)
C057 C128 C137 C117 0.9(11)
C068 C117 C137 C128 0.0(10)
C083 O15 C138 C166 -177.1(6)
C107 C127 C139 C131 -2.3(11)
C052 C131 C139 C127 0.9(11)
C075 O4 C141 C140 -176.5(6)
C156 C140 C141 O4 50.9(10)
C173 C140 C141 O4 -178.2(6)
C102 O19 C142 C170 176.7(6)
N3 C095 C143 C160 -1.4(10)
C036 C095 C143 C160 179.0(6)
C111 O17 C144 C300 165.2(8)
C074 C094 C145 C172 0.1(12)
C102 C094 C145 C172 179.5(8)
O6 C132 C146 C179 -61.1(9)
O6 C132 C146 C168 175.1(6)
C037 C113 C147 C165 2.3(11)
C095 C143 C160 C135 -0.9(11)
C110 C135 C160 C143 1.5(12)
C101 C136 C162 C122 -2.4(11)
C065 C122 C162 C136 1.5(11)
C113 C147 C165 C091 -2.3(12)
C115 C091 C165 C147 -179.8(7)
C070 C091 C165 C147 -0.4(10)
O15 C138 C166 C148 -62.0(9)
O15 C138 C166 C157 66.5(8)
C123 O8 C167 C151 -175.1(7)
C174 C151 C167 O8 -63.1(10)
C600 C151 C167 O8 62.4(11)
O19 C142 C170 C154 171.3(7)
O19 C142 C170 C150 -63.3(9)
C109 O10 C171 C149 -82.8(10)
C178 C149 C171 O10 -51.2(12)
C650 C149 C171 O10 -168.8(8)
C094 C145 C172 C129 -1.2(13)
C105 C129 C172 C145 0.9(13)
C134 O1 C175 C159 -56.4(17)
C134 O1 C175 C601 177.7(12)
C134 O1 C175 C750 64.8(13)
O17 C144 C300 C301 -47.8(16)
O17 C144 C300 C302 179.5(8)
C093 C115 O130 C500 7.0(11)
C091 C115 O130 C500 -173.3(7)
C501 C500 O130 C115 172.8(8)
O130 C500 C501 C951 -80(2)
O130 C500 C501 C950 68.6(17)
